data_2216250
loop_
_publ_author_name
'Erben, Milan'
'R\%u\<zi\<cka, Ale\<s'
'Vinkl\'arek, Jarom\'ir'
'\<S\<t\'ava, V\'it'
'Vesel\'y, David'

_publ_section_title
;
 1-(3,4-Dichlorobenzoyl)ferrocene
;
_journal_coeditor_code BH2140
_journal_issue 12
_journal_name_full 'Acta Crystallographica Section E'
_journal_page_first m3067
_journal_page_last m3067
_journal_paper_doi 10.1107/S1600536807053391
_journal_volume 63
_journal_year 2007
_chemical_formula_iupac '[Fe (C5 H5) (C12 H7 Cl2 O)]'
_chemical_formula_moiety 'C17 H12 Cl2 Fe O'
_chemical_formula_sum 'C17 H12 Cl2 Fe O'
_chemical_formula_weight 359.02
_chemical_melting_point 426
_chemical_name_systematic
;
1-(3,4-Dichlorobenzoyl)ferrocene
;
_space_group_IT_number 2
_symmetry_cell_setting triclinic
_symmetry_space_group_name_Hall '-P 1'
_symmetry_space_group_name_H-M 'P -1'
_atom_sites_solution_hydrogens geom
_atom_sites_solution_primary direct
_atom_sites_solution_secondary difmap
_audit_creation_method SHELXL97
_cell_angle_alpha 78.098(4)
_cell_angle_beta 76.452(4)
_cell_angle_gamma 78.903(3)
_cell_formula_units_Z 2
_cell_length_a 6.1970(3)
_cell_length_b 10.0720(5)
_cell_length_c 11.8160(7)
_cell_measurement_reflns_used 11119
_cell_measurement_temperature 150.0(10)
_cell_measurement_theta_max 27.5
_cell_measurement_theta_min 1
_cell_volume 693.47(6)
_computing_cell_refinement
;
COLLECT (Hooft, 1998) and DENZO (Otwinowski & Minor, 1997)
;
_computing_data_collection
;
COLLECT (Hooft, 1998) and DENZO (Otwinowski & Minor, 1997)
;
_computing_data_reduction
;
COLLECT (Hooft, 1998) and DENZO (Otwinowski & Minor, 1997)
;
_computing_molecular_graphics 'PLATON (Spek, 2003)'
_computing_publication_material 'enCIFer (Allen <i>et al.</i>,  2004)'
_computing_structure_refinement 'SHELXL97 (Sheldrick, 1997)'
_computing_structure_solution 'SIR92 (Altomare <i>et al.</i>,  1994)'
_diffrn_ambient_temperature 150.0(10)
_diffrn_detector_area_resol_mean 9.091
_diffrn_measured_fraction_theta_full 0.998
_diffrn_measured_fraction_theta_max 0.998
_diffrn_measurement_device_type 'Bruker--Nonius KappaCCD area-detector'
_diffrn_measurement_method '\f and \w scans to fill the Ewald sphere'
_diffrn_radiation_monochromator graphite
_diffrn_radiation_type MoK\a
_diffrn_radiation_wavelength 0.71073
_diffrn_reflns_av_R_equivalents 0.1330
_diffrn_reflns_av_sigmaI/netI 0.0887
_diffrn_reflns_limit_h_max 8
_diffrn_reflns_limit_h_min -7
_diffrn_reflns_limit_k_max 12
_diffrn_reflns_limit_k_min -13
_diffrn_reflns_limit_l_max 15
_diffrn_reflns_limit_l_min -15
_diffrn_reflns_number 11098
_diffrn_reflns_theta_full 27.50
_diffrn_reflns_theta_max 27.50
_diffrn_reflns_theta_min 2.98
_diffrn_standards_decay_% 0
_diffrn_standards_interval_count 0
_diffrn_standards_interval_time 0
_diffrn_standards_number 0
_exptl_absorpt_coefficient_mu 1.466
_exptl_absorpt_correction_T_max 0.916
_exptl_absorpt_correction_T_min 0.551
_exptl_absorpt_correction_type integration
_exptl_absorpt_process_details
;
Gaussian integration (Coppens et al., 1970)
;
_exptl_crystal_colour red
_exptl_crystal_density_diffrn 1.719
_exptl_crystal_density_method 'not measured'
_exptl_crystal_description plate
_exptl_crystal_F_000 364
_exptl_crystal_size_max 0.40
_exptl_crystal_size_mid 0.30
_exptl_crystal_size_min 0.06
_refine_diff_density_max 0.715
_refine_diff_density_min -0.737
_refine_ls_extinction_method none
_refine_ls_goodness_of_fit_ref 1.152
_refine_ls_hydrogen_treatment constr
_refine_ls_matrix_type full
_refine_ls_number_parameters 190
_refine_ls_number_reflns 3169
_refine_ls_number_restraints 0
_refine_ls_restrained_S_all 1.152
_refine_ls_R_factor_all 0.0516
_refine_ls_R_factor_gt 0.0424
_refine_ls_shift/su_max 0.000
_refine_ls_shift/su_mean 0.000
_refine_ls_structure_factor_coef Fsqd
_refine_ls_weighting_details 'calc w=1/[\s^2^(Fo^2^)+(0.0055P)^2^+0.7487P] where P=(Fo^2^+2Fc^2^)/3'
_refine_ls_weighting_scheme calc
_refine_ls_wR_factor_gt 0.0958
_refine_ls_wR_factor_ref 0.1015
_reflns_number_gt 2773
_reflns_number_total 3169
_reflns_threshold_expression I>2\s(I)
_cod_data_source_file bh2140.cif
_cod_data_source_block I
_cod_database_code 2216250
_cod_database_fobs_code 2216250

loop_
_symmetry_equiv_pos_as_xyz
'x, y, z'
'-x, -y, -z'

loop_
_atom_site_type_symbol
_atom_site_label
_atom_site_fract_x
_atom_site_fract_y
_atom_site_fract_z
_atom_site_U_iso_or_equiv
_atom_site_adp_type
_atom_site_calc_flag
_atom_site_refinement_flags
_atom_site_occupancy
Fe Fe1 0.83358(6) 0.22818(4) 0.27185(4) 0.01123(12) Uani d . 1
Cl Cl2 0.33933(12) 0.18553(8) 0.93854(7) 0.02494(19) Uani d . 1
Cl Cl1 0.76392(12) 0.31674(8) 0.92710(7) 0.02464(19) Uani d . 1
O O1 1.1551(3) 0.3333(3) 0.4841(2) 0.0256(5) Uani d . 1
C C4 0.9628(5) 0.3893(3) 0.1563(3) 0.0178(6) Uani d . 1
H H4 1.0332 0.3891 0.0776 0.021 Uiso calc R 1
C C13 0.8399(4) 0.3279(3) 0.6918(3) 0.0138(6) Uani d . 1
H H13 0.9690 0.3638 0.6888 0.017 Uiso calc R 1
C C1 0.9018(4) 0.3649(3) 0.3600(3) 0.0133(6) Uani d . 1
C C15 0.5085(4) 0.2371(3) 0.8039(3) 0.0138(6) Uani d . 1
C C16 0.4526(4) 0.2223(3) 0.7020(3) 0.0149(6) Uani d . 1
H H16 0.3223 0.1873 0.7056 0.018 Uiso calc R 1
C C7 0.6071(5) 0.0945(3) 0.3417(3) 0.0181(6) Uani d . 1
H H7 0.4651 0.1143 0.3879 0.022 Uiso calc R 1
C C11 0.9590(4) 0.3365(3) 0.4761(3) 0.0149(6) Uani d . 1
C C14 0.6996(4) 0.2925(3) 0.7995(3) 0.0140(6) Uani d . 1
C C12 0.7887(4) 0.3099(3) 0.5885(3) 0.0129(6) Uani d . 1
C C17 0.5904(4) 0.2596(3) 0.5934(3) 0.0139(6) Uani d . 1
H H17 0.5513 0.2512 0.5241 0.017 Uiso calc R 1
C C5 1.0691(5) 0.3524(3) 0.2539(3) 0.0173(6) Uani d . 1
H H5 1.2222 0.3245 0.2502 0.021 Uiso calc R 1
C C10 0.9866(5) 0.0274(3) 0.2838(3) 0.0198(7) Uani d . 1
H H10 1.1371 -0.0044 0.2858 0.024 Uiso calc R 1
C C2 0.6896(4) 0.4111(3) 0.3241(3) 0.0153(6) Uani d . 1
H H2 0.5507 0.4278 0.3740 0.018 Uiso calc R 1
C C9 0.8939(5) 0.0678(3) 0.1809(3) 0.0191(6) Uani d . 1
H H9 0.9731 0.0672 0.1037 0.023 Uiso calc R 1
C C8 0.6603(5) 0.1094(3) 0.2159(3) 0.0181(6) Uani d . 1
H H8 0.5591 0.1410 0.1657 0.022 Uiso calc R 1
C C3 0.7291(5) 0.4269(3) 0.1992(3) 0.0186(6) Uani d . 1
H H3 0.6206 0.4568 0.1531 0.022 Uiso calc R 1
C C6 0.8093(5) 0.0440(3) 0.3838(3) 0.0198(7) Uani d . 1
H H6 0.8235 0.0252 0.4624 0.024 Uiso calc R 1

loop_
_atom_site_aniso_label
_atom_site_aniso_U_11
_atom_site_aniso_U_22
_atom_site_aniso_U_33
_atom_site_aniso_U_12
_atom_site_aniso_U_13
_atom_site_aniso_U_23
Fe1 0.0107(2) 0.00976(18) 0.0112(2) -0.00165(14) 0.00060(14) -0.00050(15)
Cl2 0.0214(4) 0.0346(4) 0.0160(4) -0.0112(3) 0.0055(3) -0.0020(3)
Cl1 0.0274(4) 0.0353(4) 0.0144(4) -0.0120(3) -0.0057(3) -0.0030(3)
O1 0.0101(9) 0.0460(14) 0.0210(14) -0.0065(9) -0.0018(8) -0.0056(11)
C4 0.0257(14) 0.0134(12) 0.0114(16) -0.0076(11) 0.0017(11) 0.0025(11)
C13 0.0099(11) 0.0157(12) 0.0152(16) -0.0029(10) -0.0030(10) -0.0001(11)
C1 0.0139(12) 0.0111(12) 0.0138(16) -0.0039(10) 0.0005(10) -0.0015(11)
C15 0.0117(12) 0.0131(12) 0.0140(16) -0.0013(10) 0.0015(10) -0.0017(11)
C16 0.0104(12) 0.0154(12) 0.0182(17) -0.0022(10) -0.0019(10) -0.0023(11)
C7 0.0173(13) 0.0173(13) 0.0197(17) -0.0099(11) 0.0000(11) -0.0009(12)
C11 0.0120(12) 0.0155(12) 0.0171(16) -0.0025(10) -0.0027(11) -0.0023(11)
C14 0.0153(12) 0.0147(12) 0.0125(16) -0.0006(10) -0.0057(10) -0.0020(11)
C12 0.0103(12) 0.0122(12) 0.0137(16) 0.0001(10) -0.0009(10) 0.0002(10)
C17 0.0099(11) 0.0163(12) 0.0155(16) -0.0012(10) -0.0028(10) -0.0034(11)
C5 0.0158(13) 0.0180(13) 0.0163(16) -0.0069(11) 0.0039(11) -0.0029(11)
C10 0.0189(13) 0.0099(12) 0.027(2) 0.0023(10) -0.0034(12) -0.0010(12)
C2 0.0149(12) 0.0089(11) 0.0212(17) 0.0003(10) -0.0038(11) -0.0020(11)
C9 0.0263(15) 0.0162(13) 0.0133(16) -0.0060(12) 0.0045(12) -0.0065(11)
C8 0.0225(14) 0.0163(13) 0.0173(17) -0.0063(11) -0.0053(11) -0.0020(12)
C3 0.0228(14) 0.0115(12) 0.0203(18) -0.0002(11) -0.0054(12) -0.0009(11)
C6 0.0271(15) 0.0122(12) 0.0182(17) -0.0069(11) -0.0023(12) 0.0025(12)

loop_
_atom_type_symbol
_atom_type_description
_atom_type_scat_dispersion_real
_atom_type_scat_dispersion_imag
_atom_type_scat_source
C C 0.0033 0.0016 'International Tables Vol C Tables 4.2.6.8 and 6.1.1.4'
H H 0.0000 0.0000 'International Tables Vol C Tables 4.2.6.8 and 6.1.1.4'
Cl Cl 0.1484 0.1585 'International Tables Vol C Tables 4.2.6.8 and 6.1.1.4'
O O 0.0106 0.0060 'International Tables Vol C Tables 4.2.6.8 and 6.1.1.4'
Fe Fe 0.3463 0.8444 'International Tables Vol C Tables 4.2.6.8 and 6.1.1.4'

loop_
_exptl_crystal_face_index_h
_exptl_crystal_face_index_k
_exptl_crystal_face_index_l
_exptl_crystal_face_perp_dist
0 0 1 0.030
0 0 -1 0.030
0 5 1 0.107
0 -5 -1 0.160
4 -3 1 0.186
-10 4 -3 0.184

loop_
_geom_angle_atom_site_label_1
_geom_angle_atom_site_label_2
_geom_angle_atom_site_label_3
_geom_angle
C2 Fe1 C8 122.72(11)
C2 Fe1 C1 41.27(11)
C8 Fe1 C1 160.73(11)
C2 Fe1 C5 68.79(11)
C8 Fe1 C5 155.61(13)
C1 Fe1 C5 41.17(11)
C2 Fe1 C7 107.01(11)
C8 Fe1 C7 40.86(12)
C1 Fe1 C7 124.75(12)
C5 Fe1 C7 162.75(13)
C2 Fe1 C9 159.04(13)
C8 Fe1 C9 40.44(12)
C1 Fe1 C9 158.00(12)
C5 Fe1 C9 121.68(12)
C7 Fe1 C9 68.28(12)
C2 Fe1 C4 68.58(12)
C8 Fe1 C4 119.76(13)
C1 Fe1 C4 68.83(12)
C5 Fe1 C4 40.22(12)
C7 Fe1 C4 155.46(13)
C9 Fe1 C4 106.74(12)
C2 Fe1 C6 122.28(13)
C8 Fe1 C6 68.47(12)
C1 Fe1 C6 108.89(12)
C5 Fe1 C6 126.45(12)
C7 Fe1 C6 40.56(12)
C9 Fe1 C6 68.30(13)
C4 Fe1 C6 162.02(12)
C2 Fe1 C10 158.73(14)
C8 Fe1 C10 68.11(12)
C1 Fe1 C10 123.20(12)
C5 Fe1 C10 109.30(12)
C7 Fe1 C10 68.18(11)
C9 Fe1 C10 40.41(13)
C4 Fe1 C10 124.55(12)
C6 Fe1 C10 40.65(12)
C2 Fe1 C3 40.58(13)
C8 Fe1 C3 105.76(12)
C1 Fe1 C3 68.74(12)
C5 Fe1 C3 67.95(12)
C7 Fe1 C3 120.48(11)
C9 Fe1 C3 122.75(14)
C4 Fe1 C3 40.52(11)
C6 Fe1 C3 156.78(12)
C10 Fe1 C3 159.99(14)
C5 C4 C3 108.0(3)
C5 C4 Fe1 69.65(15)
C3 C4 Fe1 69.76(14)
C5 C4 H4 126.0
C3 C4 H4 126.0
Fe1 C4 H4 126.2
C12 C13 C14 120.2(2)
C12 C13 H13 119.9
C14 C13 H13 119.9
C5 C1 C2 106.6(3)
C5 C1 C11 122.2(2)
C2 C1 C11 131.2(3)
C5 C1 Fe1 69.46(17)
C2 C1 Fe1 69.07(16)
C11 C1 Fe1 127.36(18)
C16 C15 C14 120.6(3)
C16 C15 Cl2 119.39(19)
C14 C15 Cl2 120.0(2)
C15 C16 C17 120.0(2)
C15 C16 H16 120.0
C17 C16 H16 120.0
C6 C7 C8 108.0(3)
C6 C7 Fe1 69.95(14)
C8 C7 Fe1 69.44(14)
C6 C7 H7 126.0
C8 C7 H7 126.0
Fe1 C7 H7 126.2
O1 C11 C1 119.5(3)
O1 C11 C12 117.7(3)
C1 C11 C12 122.8(2)
C13 C14 C15 119.7(3)
C13 C14 Cl1 119.8(2)
C15 C14 Cl1 120.5(2)
C13 C12 C17 119.6(3)
C13 C12 C11 117.6(2)
C17 C12 C11 122.7(3)
C16 C17 C12 119.8(3)
C16 C17 H17 120.1
C12 C17 H17 120.1
C4 C5 C1 108.8(2)
C4 C5 Fe1 70.13(15)
C1 C5 Fe1 69.37(14)
C4 C5 H5 125.6
C1 C5 H5 125.6
Fe1 C5 H5 126.5
C9 C10 C6 108.2(3)
C9 C10 Fe1 69.63(16)
C6 C10 Fe1 69.67(16)
C9 C10 H10 125.9
C6 C10 H10 125.9
Fe1 C10 H10 126.4
C3 C2 C1 108.1(2)
C3 C2 Fe1 70.31(17)
C1 C2 Fe1 69.65(16)
C3 C2 H2 125.9
C1 C2 H2 125.9
Fe1 C2 H2 125.7
C8 C9 C10 108.2(3)
C8 C9 Fe1 69.58(17)
C10 C9 Fe1 69.96(18)
C8 C9 H9 125.9
C10 C9 H9 125.9
Fe1 C9 H9 126.2
C9 C8 C7 108.0(3)
C9 C8 Fe1 69.98(16)
C7 C8 Fe1 69.70(16)
C9 C8 H8 126.0
C7 C8 H8 126.0
Fe1 C8 H8 125.9
C2 C3 C4 108.4(3)
C2 C3 Fe1 69.11(16)
C4 C3 Fe1 69.72(15)
C2 C3 H3 125.8
C4 C3 H3 125.8
Fe1 C3 H3 127.0
C7 C6 C10 107.6(3)
C7 C6 Fe1 69.49(15)
C10 C6 Fe1 69.68(15)
C7 C6 H6 126.2
C10 C6 H6 126.2
Fe1 C6 H6 126.2

loop_
_geom_bond_atom_site_label_1
_geom_bond_atom_site_label_2
_geom_bond_distance
Fe1 C2 2.037(3)
Fe1 C8 2.043(3)
Fe1 C1 2.045(3)
Fe1 C5 2.046(3)
Fe1 C7 2.047(2)
Fe1 C9 2.049(3)
Fe1 C4 2.053(2)
Fe1 C6 2.053(3)
Fe1 C10 2.053(3)
Fe1 C3 2.053(3)
Cl2 C15 1.728(3)
Cl1 C14 1.720(3)
O1 C11 1.235(3)
C4 C5 1.409(4)
C4 C3 1.422(4)
C4 H4 0.9300
C13 C12 1.384(4)
C13 C14 1.385(4)
C13 H13 0.9300
C1 C5 1.439(4)
C1 C2 1.439(4)
C1 C11 1.454(4)
C15 C16 1.372(4)
C15 C14 1.390(4)
C16 C17 1.389(4)
C16 H16 0.9300
C7 C6 1.421(4)
C7 C8 1.428(5)
C7 H7 0.9300
C11 C12 1.502(4)
C12 C17 1.402(3)
C17 H17 0.9300
C5 H5 0.9300
C10 C9 1.417(5)
C10 C6 1.426(4)
C10 H10 0.9300
C2 C3 1.419(5)
C2 H2 0.9300
C9 C8 1.414(4)
C9 H9 0.9300
C8 H8 0.9300
C3 H3 0.9300
C6 H6 0.9300
